data_7004331
loop_
_publ_author_name
'Lee, Jen-Jeh'
'Yang, Feng-Zhao'
'Lin, Ya-Fan'
'Chang, Ya-Chun'
'Yu, Kuo-Hsuan'
'Chang, Mu-Chieh'
'Lee, Gene-Hsiang'
'Liu, Yi-Hung'
'Wang, Yu'
'Liu, Shiuh-Tzung'
'Chen, Jwu-Ting'

_publ_section_title
;
 Unsymmetrical bidentate ligands of \a-aminoaldimines leading to
 sterically controlled selectivity of geometrical isomerism in square
 planar coordination
;
_journal_issue 43
_journal_name_full 'Dalton Transactions'
_journal_page_first 5945
_journal_page_last 5956
_journal_paper_doi 10.1039/b805674a
_journal_year 2008
_chemical_formula_sum 'C15.25 H25.5 Cl1.5 N2 Pd'
_chemical_formula_weight 396.45
_chemical_name_systematic
;
?
;
_space_group_IT_number 2
_symmetry_cell_setting triclinic
_symmetry_space_group_name_Hall '-P 1'
_symmetry_space_group_name_H-M 'P -1'
_atom_sites_solution_hydrogens geom
_atom_sites_solution_primary direct
_atom_sites_solution_secondary difmap
_audit_creation_method SHELXL-97
_cell_angle_alpha 88.19(2)
_cell_angle_beta 82.95(4)
_cell_angle_gamma 85.21(3)
_cell_formula_units_Z 4
_cell_length_a 8.168(4)
_cell_length_b 13.6785(13)
_cell_length_c 16.280(6)
_cell_measurement_reflns_used 25
_cell_measurement_temperature 295(2)
_cell_measurement_theta_max 14.00
_cell_measurement_theta_min 9.13
_cell_volume 1798.4(11)
_computing_cell_refinement 'NONIUS CAD4'
_computing_data_collection 'NONIUS CAD4'
_computing_data_reduction NRCSDP
_computing_molecular_graphics SHELXTL
_computing_publication_material SHELXTL
_computing_structure_refinement 'SHELXL-97 (Sheldrick, 1997)'
_computing_structure_solution 'SHELXS-97 (Sheldrick, 1990)'
_diffrn_ambient_temperature 295(2)
_diffrn_measured_fraction_theta_full 1.000
_diffrn_measured_fraction_theta_max 1.000
_diffrn_measurement_device_type 'NONIUS CAD4'
_diffrn_measurement_method '\w-2\q scans'
_diffrn_radiation_monochromator graphite
_diffrn_radiation_source 'fine-focus sealed tube'
_diffrn_radiation_type MoK\a
_diffrn_radiation_wavelength 0.71073
_diffrn_reflns_av_R_equivalents 0.0000
_diffrn_reflns_av_sigmaI/netI 0.0346
_diffrn_reflns_limit_h_max 9
_diffrn_reflns_limit_h_min -9
_diffrn_reflns_limit_k_max 16
_diffrn_reflns_limit_k_min 0
_diffrn_reflns_limit_l_max 19
_diffrn_reflns_limit_l_min -19
_diffrn_reflns_number 6321
_diffrn_reflns_theta_full 25.00
_diffrn_reflns_theta_max 25.00
_diffrn_reflns_theta_min 1.93
_diffrn_standards_decay_% 0
_diffrn_standards_interval_count 60
_diffrn_standards_number 3
_exptl_absorpt_coefficient_mu 1.247
_exptl_absorpt_correction_T_max 0.7457
_exptl_absorpt_correction_T_min 0.6038
_exptl_absorpt_correction_type 'empirical used psi-scan'
_exptl_crystal_density_diffrn 1.464
_exptl_crystal_density_meas ?
_exptl_crystal_density_method 'not measured'
_exptl_crystal_description block
_exptl_crystal_F_000 810
_exptl_crystal_size_max 0.45
_exptl_crystal_size_mid 0.25
_exptl_crystal_size_min 0.25
_refine_diff_density_max 0.706
_refine_diff_density_min -0.503
_refine_diff_density_rms 0.066
_refine_ls_extinction_coef 0.0014(2)
_refine_ls_extinction_expression Fc^*^=kFc[1+0.001xFc^2^\l^3^/sin(2\q)]^-1/4^
_refine_ls_extinction_method SHELXL
_refine_ls_goodness_of_fit_ref 1.017
_refine_ls_hydrogen_treatment constr
_refine_ls_matrix_type full
_refine_ls_number_parameters 372
_refine_ls_number_reflns 6321
_refine_ls_number_restraints 1
_refine_ls_restrained_S_all 1.024
_refine_ls_R_factor_all 0.0533
_refine_ls_R_factor_gt 0.0314
_refine_ls_shift/su_max 0.002
_refine_ls_shift/su_mean 0.000
_refine_ls_structure_factor_coef Fsqd
_refine_ls_weighting_details 'calc w=1/[\s^2^(Fo^2^)+(0.0364P)^2^+0.6552P] where P=(Fo^2^+2Fc^2^)/3'
_refine_ls_weighting_scheme calc
_refine_ls_wR_factor_gt 0.0732
_refine_ls_wR_factor_ref 0.0795
_reflns_number_gt 4594
_reflns_number_total 6321
_reflns_threshold_expression >2sigma(I)
_cod_data_source_file b805674a.txt
_cod_data_source_block ic5055
_cod_depositor_comments
;
The following automatic conversions were performed:
'_symmetry_cell_setting' value 'Triclinic' changed to 'triclinic'
according to '/home/saulius/struct/CIF-dictionaries/cif_core.dic'
dictionary named 'cif_core.dic' version 2.4.1 from 2010-06-29.

Automatic conversion script
Id: cif_fix_enum 1527 2010-12-29 10:47:43Z saulius 

The following automatic conversions were performed:

'_exptl_crystal_density_meas' value 'not_measured' was changed to '?'
- the value is perceived as not measured.

Automatic conversion script
Id: cif_fix_values 3008 2015-01-20 13:52:24Z robertas 
;
_cod_original_sg_symbol_H-M P-1
_cod_original_formula_sum 'C15.25 H25.50 Cl1.50 N2 Pd'
_cod_database_code 7004331

loop_
_symmetry_equiv_pos_as_xyz
'x, y, z'
'-x, -y, -z'

loop_
_atom_site_label
_atom_site_type_symbol
_atom_site_fract_x
_atom_site_fract_y
_atom_site_fract_z
_atom_site_U_iso_or_equiv
_atom_site_adp_type
_atom_site_occupancy
_atom_site_symmetry_multiplicity
_atom_site_calc_flag
_atom_site_refinement_flags
_atom_site_disorder_assembly
_atom_site_disorder_group
Pd Pd 0.70790(3) 0.65972(2) 0.219338(18) 0.04514(10) Uani 1 1 d . . .
Cl1 Cl 0.43205(12) 0.68165(10) 0.27215(8) 0.0692(3) Uani 1 1 d . . .
N1 N 0.9528(4) 0.6369(2) 0.17590(18) 0.0449(8) Uani 1 1 d . . .
N2 N 0.7967(4) 0.5435(2) 0.30996(19) 0.0456(8) Uani 1 1 d . . .
C1 C 1.0430(5) 0.5948(3) 0.2268(2) 0.0482(10) Uani 1 1 d . . .
H1 H 1.1557 0.5828 0.2100 0.058 Uiso 1 1 calc R . .
C2 C 0.9761(5) 0.5638(3) 0.3125(2) 0.0497(10) Uani 1 1 d . . .
C3 C 0.9882(5) 0.6512(4) 0.3668(3) 0.0643(12) Uani 1 1 d . . .
H3A H 1.0982 0.6724 0.3572 0.096 Uiso 1 1 calc R . .
H3B H 0.9638 0.6323 0.4240 0.096 Uiso 1 1 calc R . .
H3C H 0.9103 0.7040 0.3532 0.096 Uiso 1 1 calc R . .
C4 C 1.0909(5) 0.4767(4) 0.3383(3) 0.0679(13) Uani 1 1 d . . .
H4A H 1.0942 0.4248 0.2997 0.102 Uiso 1 1 calc R . .
H4B H 1.0500 0.4536 0.3927 0.102 Uiso 1 1 calc R . .
H4C H 1.2003 0.4972 0.3388 0.102 Uiso 1 1 calc R . .
C5 C 0.6910(5) 0.5506(4) 0.3915(3) 0.0632(12) Uani 1 1 d . . .
H5A H 0.5767 0.5485 0.3816 0.076 Uiso 1 1 calc R . .
H5B H 0.7011 0.6145 0.4138 0.076 Uiso 1 1 calc R . .
C6 C 0.7261(6) 0.4730(5) 0.4581(3) 0.099(2) Uani 1 1 d . . .
H6A H 0.7150 0.4090 0.4378 0.149 Uiso 1 1 calc R . .
H6B H 0.6486 0.4848 0.5068 0.149 Uiso 1 1 calc R . .
H6C H 0.8366 0.4765 0.4716 0.149 Uiso 1 1 calc R . .
C7 C 0.7859(6) 0.4472(3) 0.2721(3) 0.0643(12) Uani 1 1 d . . .
H7A H 0.8286 0.3956 0.3080 0.077 Uiso 1 1 calc R . .
H7B H 0.8562 0.4445 0.2196 0.077 Uiso 1 1 calc R . .
C8 C 0.6125(6) 0.4269(4) 0.2577(4) 0.0900(17) Uani 1 1 d . . .
H8A H 0.5484 0.4142 0.3098 0.135 Uiso 1 1 calc R . .
H8B H 0.6174 0.3708 0.2233 0.135 Uiso 1 1 calc R . .
H8C H 0.5617 0.4829 0.2308 0.135 Uiso 1 1 calc R . .
C9 C 0.6596(6) 0.7644(3) 0.1334(3) 0.0757(14) Uani 1 1 d . . .
H9A H 0.7527 0.8031 0.1217 0.114 Uiso 1 1 calc R . .
H9B H 0.5636 0.8058 0.1541 0.114 Uiso 1 1 calc R . .
H9C H 0.6395 0.7340 0.0837 0.114 Uiso 1 1 calc R . .
C21 C 1.0322(5) 0.6671(3) 0.0960(2) 0.0483(10) Uani 1 1 d . . .
C22 C 1.1680(6) 0.7211(3) 0.0898(3) 0.0649(12) Uani 1 1 d . . .
H22 H 1.2108 0.7388 0.1370 0.078 Uiso 1 1 calc R . .
C23 C 1.2394(7) 0.7485(4) 0.0124(3) 0.0820(16) Uani 1 1 d . . .
H23 H 1.3318 0.7846 0.0072 0.098 Uiso 1 1 calc R . .
C24 C 1.1753(8) 0.7231(5) -0.0571(3) 0.0906(19) Uani 1 1 d . . .
H24 H 1.2220 0.7438 -0.1091 0.109 Uiso 1 1 calc R . .
C25 C 1.0442(7) 0.6678(4) -0.0504(3) 0.0839(16) Uani 1 1 d . . .
H25 H 1.0037 0.6489 -0.0979 0.101 Uiso 1 1 calc R . .
C26 C 0.9695(6) 0.6391(4) 0.0269(3) 0.0675(13) Uani 1 1 d . . .
H26 H 0.8788 0.6016 0.0316 0.081 Uiso 1 1 calc R . .
Pd' Pd 0.06277(3) 0.13839(2) 0.321932(19) 0.04646(11) Uani 1 1 d . . .
Cl1' Cl -0.18871(13) 0.17237(10) 0.27339(8) 0.0714(3) Uani 1 1 d . . .
N1' N 0.2923(4) 0.1149(2) 0.3574(2) 0.0477(8) Uani 1 1 d . . .
N2' N 0.2066(4) 0.0626(2) 0.20932(19) 0.0467(8) Uani 1 1 d . . .
C1' C 0.4087(5) 0.1013(3) 0.2979(3) 0.0518(10) Uani 1 1 d . . .
H1' H 0.5174 0.0913 0.3098 0.062 Uiso 1 1 calc R . .
C2' C 0.3744(5) 0.1009(3) 0.2093(3) 0.0517(10) Uani 1 1 d . . .
C3' C 0.3727(6) 0.2080(3) 0.1789(3) 0.0692(13) Uani 1 1 d . . .
H3'1 H 0.2796 0.2453 0.2078 0.104 Uiso 1 1 calc R . .
H3'2 H 0.3643 0.2114 0.1206 0.104 Uiso 1 1 calc R . .
H3'3 H 0.4731 0.2346 0.1893 0.104 Uiso 1 1 calc R . .
C4' C 0.5205(5) 0.0420(4) 0.1598(3) 0.0756(15) Uani 1 1 d . . .
H4'1 H 0.6221 0.0684 0.1684 0.113 Uiso 1 1 calc R . .
H4'2 H 0.5074 0.0462 0.1020 0.113 Uiso 1 1 calc R . .
H4'3 H 0.5231 -0.0255 0.1782 0.113 Uiso 1 1 calc R . .
C5' C 0.1247(5) 0.0881(4) 0.1339(3) 0.0648(12) Uani 1 1 d . . .
H5'1 H 0.1173 0.1590 0.1276 0.078 Uiso 1 1 calc R . .
H5'2 H 0.0122 0.0689 0.1448 0.078 Uiso 1 1 calc R . .
C6' C 0.1986(7) 0.0460(5) 0.0507(3) 0.0944(18) Uani 1 1 d . . .
H6'1 H 0.2941 0.0796 0.0297 0.142 Uiso 1 1 calc R . .
H6'2 H 0.1179 0.0545 0.0124 0.142 Uiso 1 1 calc R . .
H6'3 H 0.2304 -0.0227 0.0576 0.142 Uiso 1 1 calc R . .
C7' C 0.2153(6) -0.0439(3) 0.2259(3) 0.0662(13) Uani 1 1 d . . .
H7'1 H 0.2813 -0.0589 0.2710 0.079 Uiso 1 1 calc R . .
H7'2 H 0.2718 -0.0768 0.1772 0.079 Uiso 1 1 calc R . .
C8' C 0.0495(8) -0.0847(4) 0.2479(4) 0.122(3) Uani 1 1 d . . .
H8'1 H -0.0148 -0.0458 0.2902 0.182 Uiso 1 1 calc R . .
H8'2 H 0.0652 -0.1512 0.2678 0.182 Uiso 1 1 calc R . .
H8'3 H -0.0076 -0.0831 0.1996 0.182 Uiso 1 1 calc R . .
C9' C -0.0345(5) 0.2033(3) 0.4278(3) 0.0675(13) Uani 1 1 d . . .
H9'1 H -0.0571 0.1541 0.4701 0.101 Uiso 1 1 calc R . .
H9'2 H -0.1354 0.2413 0.4192 0.101 Uiso 1 1 calc R . .
H9'3 H 0.0427 0.2456 0.4448 0.101 Uiso 1 1 calc R . .
C21' C 0.3356(5) 0.1194(3) 0.4403(3) 0.0529(10) Uani 1 1 d . . .
C22' C 0.2673(5) 0.0577(4) 0.5002(3) 0.0653(12) Uani 1 1 d . . .
H22' H 0.1947 0.0131 0.4875 0.078 Uiso 1 1 calc R . .
C23' C 0.3078(7) 0.0625(4) 0.5802(3) 0.0804(16) Uani 1 1 d . . .
H23' H 0.2642 0.0195 0.6210 0.096 Uiso 1 1 calc R . .
C24' C 0.4095(7) 0.1285(5) 0.5994(3) 0.0823(16) Uani 1 1 d . . .
H24' H 0.4323 0.1322 0.6537 0.099 Uiso 1 1 calc R . .
C25' C 0.4799(7) 0.1905(4) 0.5398(3) 0.0788(15) Uani 1 1 d . . .
H25' H 0.5522 0.2349 0.5533 0.095 Uiso 1 1 calc R . .
C26' C 0.4419(6) 0.1863(3) 0.4590(3) 0.0650(12) Uani 1 1 d . . .
H26' H 0.4879 0.2282 0.4180 0.078 Uiso 1 1 calc R . .
C11 C 0.5396(18) 0.5162(11) 1.0376(6) 0.142(6) Uani 0.50 1 d PD . .
H11A H 0.5196 0.5757 1.0683 0.170 Uiso 0.50 1 d PR . .
H11B H 0.6327 0.4802 1.0581 0.170 Uiso 0.50 1 d PR . .
Cl2 Cl 0.6122(3) 0.54902(19) 0.93625(17) 0.1697(10) Uani 1 1 d D . .

loop_
_atom_site_aniso_label
_atom_site_aniso_U_11
_atom_site_aniso_U_22
_atom_site_aniso_U_33
_atom_site_aniso_U_23
_atom_site_aniso_U_13
_atom_site_aniso_U_12
Pd 0.03670(17) 0.0499(2) 0.0488(2) -0.00383(14) -0.00498(13) -0.00275(13)
Cl1 0.0358(5) 0.0950(9) 0.0761(8) -0.0076(7) -0.0063(5) -0.0004(5)
N1 0.0403(18) 0.053(2) 0.0403(18) -0.0011(15) -0.0002(15) -0.0047(15)
N2 0.0354(17) 0.058(2) 0.0426(18) -0.0001(15) -0.0013(14) -0.0067(15)
C1 0.035(2) 0.063(3) 0.045(2) -0.002(2) -0.0001(17) -0.0062(18)
C2 0.043(2) 0.062(3) 0.044(2) 0.0029(19) -0.0051(17) -0.0033(19)
C3 0.059(3) 0.088(3) 0.049(3) -0.005(2) -0.010(2) -0.019(2)
C4 0.050(3) 0.089(3) 0.060(3) 0.018(3) -0.006(2) 0.009(2)
C5 0.042(2) 0.093(4) 0.051(3) 0.008(2) 0.0023(19) -0.002(2)
C6 0.068(3) 0.156(6) 0.064(3) 0.041(4) 0.010(3) 0.006(4)
C7 0.067(3) 0.055(3) 0.072(3) 0.001(2) -0.011(2) -0.009(2)
C8 0.080(4) 0.074(4) 0.124(5) -0.009(3) -0.029(3) -0.026(3)
C9 0.069(3) 0.066(3) 0.086(4) 0.019(3) -0.002(3) 0.014(2)
C21 0.045(2) 0.054(2) 0.044(2) 0.0024(19) -0.0021(18) 0.0024(19)
C22 0.062(3) 0.073(3) 0.058(3) 0.004(2) 0.008(2) -0.016(2)
C23 0.075(3) 0.088(4) 0.078(4) 0.014(3) 0.017(3) -0.017(3)
C24 0.089(4) 0.114(5) 0.056(3) 0.030(3) 0.019(3) 0.015(4)
C25 0.089(4) 0.113(5) 0.044(3) -0.004(3) -0.008(3) 0.019(3)
C26 0.060(3) 0.087(4) 0.054(3) -0.004(2) -0.008(2) 0.002(2)
Pd' 0.03529(17) 0.0477(2) 0.0555(2) -0.00195(15) -0.00151(14) -0.00350(13)
Cl1' 0.0397(6) 0.0948(9) 0.0798(8) 0.0049(7) -0.0104(5) -0.0042(6)
N1' 0.0416(18) 0.051(2) 0.050(2) 0.0008(15) -0.0051(15) -0.0008(15)
N2' 0.0440(18) 0.0459(19) 0.0512(19) -0.0068(15) -0.0047(15) -0.0096(15)
C1' 0.040(2) 0.057(3) 0.058(3) -0.006(2) -0.005(2) -0.0030(19)
C2' 0.040(2) 0.057(3) 0.058(3) -0.006(2) -0.0005(19) -0.0094(19)
C3' 0.076(3) 0.065(3) 0.069(3) 0.004(2) 0.000(2) -0.032(3)
C4' 0.047(3) 0.105(4) 0.072(3) -0.026(3) 0.009(2) -0.006(3)
C5' 0.055(3) 0.077(3) 0.065(3) -0.005(2) -0.011(2) -0.014(2)
C6' 0.098(4) 0.125(5) 0.063(3) -0.015(3) -0.016(3) -0.014(4)
C7' 0.077(3) 0.046(3) 0.072(3) -0.007(2) 0.009(2) -0.012(2)
C8' 0.114(5) 0.070(4) 0.169(7) -0.023(4) 0.058(5) -0.041(4)
C9' 0.054(3) 0.078(3) 0.066(3) -0.012(2) 0.000(2) 0.014(2)
C21' 0.046(2) 0.058(3) 0.053(3) -0.004(2) -0.0070(19) 0.007(2)
C22' 0.052(3) 0.074(3) 0.067(3) 0.008(2) 0.000(2) 0.002(2)
C23' 0.068(3) 0.103(4) 0.061(3) 0.020(3) 0.009(3) 0.017(3)
C24' 0.080(4) 0.102(4) 0.060(3) -0.008(3) -0.013(3) 0.031(3)
C25' 0.080(4) 0.080(4) 0.078(4) -0.024(3) -0.024(3) 0.012(3)
C26' 0.068(3) 0.069(3) 0.058(3) -0.005(2) -0.009(2) -0.002(2)
C11 0.202(17) 0.120(11) 0.135(13) 0.023(9) -0.118(12) -0.065(11)
Cl2 0.179(2) 0.156(2) 0.189(2) -0.0168(18) -0.084(2) -0.0091(17)

loop_
_atom_type_symbol
_atom_type_description
_atom_type_scat_dispersion_real
_atom_type_scat_dispersion_imag
_atom_type_scat_source
C C 0.0033 0.0016 'International Tables Vol C Tables 4.2.6.8 and 6.1.1.4'
H H 0.0000 0.0000 'International Tables Vol C Tables 4.2.6.8 and 6.1.1.4'
N N 0.0061 0.0033 'International Tables Vol C Tables 4.2.6.8 and 6.1.1.4'
Cl Cl 0.1484 0.1585 'International Tables Vol C Tables 4.2.6.8 and 6.1.1.4'
Pd Pd -0.9988 1.0072 'International Tables Vol C Tables 4.2.6.8 and 6.1.1.4'

loop_
_geom_angle_atom_site_label_1
_geom_angle_atom_site_label_2
_geom_angle_atom_site_label_3
_geom_angle
_geom_angle_site_symmetry_1
_geom_angle_site_symmetry_3
_geom_angle_publ_flag
C9 Pd N1 94.52(16) . . ?
C9 Pd N2 172.71(15) . . ?
N1 Pd N2 78.29(12) . . ?
C9 Pd Cl1 87.45(14) . . ?
N1 Pd Cl1 178.02(10) . . ?
N2 Pd Cl1 99.73(9) . . ?
C1 N1 C21 118.0(3) . . ?
C1 N1 Pd 115.1(3) . . ?
C21 N1 Pd 126.9(2) . . ?
C7 N2 C5 110.6(3) . . ?
C7 N2 C2 110.8(3) . . ?
C5 N2 C2 114.6(3) . . ?
C7 N2 Pd 106.4(2) . . ?
C5 N2 Pd 110.7(2) . . ?
C2 N2 Pd 103.2(2) . . ?
N1 C1 C2 122.9(3) . . ?
C1 C2 N2 107.0(3) . . ?
C1 C2 C3 105.5(3) . . ?
N2 C2 C3 111.0(3) . . ?
C1 C2 C4 107.1(3) . . ?
N2 C2 C4 115.9(3) . . ?
C3 C2 C4 109.7(4) . . ?
N2 C5 C6 117.6(4) . . ?
N2 C7 C8 114.1(4) . . ?
C26 C21 C22 121.2(4) . . ?
C26 C21 N1 118.0(4) . . ?
C22 C21 N1 120.8(4) . . ?
C21 C22 C23 118.8(5) . . ?
C24 C23 C22 120.5(5) . . ?
C25 C24 C23 120.1(5) . . ?
C24 C25 C26 120.6(5) . . ?
C21 C26 C25 118.7(5) . . ?
C9' Pd' N1' 93.92(17) . . ?
C9' Pd' N2' 172.15(15) . . ?
N1' Pd' N2' 78.23(13) . . ?
C9' Pd' Cl1' 88.21(14) . . ?
N1' Pd' Cl1' 175.57(10) . . ?
N2' Pd' Cl1' 99.61(9) . . ?
C1' N1' C21' 118.4(3) . . ?
C1' N1' Pd' 114.6(3) . . ?
C21' N1' Pd' 126.7(3) . . ?
C7' N2' C5' 110.8(3) . . ?
C7' N2' C2' 110.6(3) . . ?
C5' N2' C2' 115.1(3) . . ?
C7' N2' Pd' 108.2(2) . . ?
C5' N2' Pd' 110.5(2) . . ?
C2' N2' Pd' 101.1(2) . . ?
N1' C1' C2' 121.7(4) . . ?
C1' C2' N2' 107.1(3) . . ?
C1' C2' C3' 105.8(3) . . ?
N2' C2' C3' 110.9(3) . . ?
C1' C2' C4' 107.7(4) . . ?
N2' C2' C4' 116.2(3) . . ?
C3' C2' C4' 108.5(4) . . ?
N2' C5' C6' 120.1(4) . . ?
N2' C7' C8' 114.3(4) . . ?
C22' C21' C26' 120.6(4) . . ?
C22' C21' N1' 119.0(4) . . ?
C26' C21' N1' 120.4(4) . . ?
C21' C22' C23' 119.1(5) . . ?
C24' C23' C22' 120.7(5) . . ?
C23' C24' C25' 120.8(5) . . ?
C24' C25' C26' 119.3(5) . . ?
C21' C26' C25' 119.4(5) . . ?
C11 C11 Cl2 67.3(8) 2_667 2_667 ?
C11 C11 Cl2 57.7(6) 2_667 . ?
Cl2 C11 Cl2 125.0(7) 2_667 . ?
C11 Cl2 C11 55.0(7) 2_667 . ?

loop_
_geom_bond_atom_site_label_1
_geom_bond_atom_site_label_2
_geom_bond_distance
_geom_bond_site_symmetry_2
_geom_bond_publ_flag
Pd C9 2.018(4) . ?
Pd N1 2.040(3) . ?
Pd N2 2.270(3) . ?
Pd Cl1 2.3095(16) . ?
N1 C1 1.268(5) . ?
N1 C21 1.444(5) . ?
N2 C7 1.485(5) . ?
N2 C5 1.494(5) . ?
N2 C2 1.520(5) . ?
C1 C2 1.498(5) . ?
C2 C3 1.526(6) . ?
C2 C4 1.533(5) . ?
C5 C6 1.528(6) . ?
C7 C8 1.513(6) . ?
C21 C26 1.370(6) . ?
C21 C22 1.375(6) . ?
C22 C23 1.377(6) . ?
C23 C24 1.370(8) . ?
C24 C25 1.354(8) . ?
C25 C26 1.389(7) . ?
Pd' C9' 2.009(4) . ?
Pd' N1' 2.026(3) . ?
Pd' N2' 2.281(3) . ?
Pd' Cl1' 2.2968(16) . ?
N1' C1' 1.278(5) . ?
N1' C21' 1.440(5) . ?
N2' C7' 1.471(5) . ?
N2' C5' 1.487(5) . ?
N2' C2' 1.508(5) . ?
C1' C2' 1.503(6) . ?
C2' C3' 1.532(6) . ?
C2' C4' 1.538(6) . ?
C5' C6' 1.524(6) . ?
C7' C8' 1.506(6) . ?
C21' C22' 1.366(6) . ?
C21' C26' 1.378(6) . ?
C22' C23' 1.387(7) . ?
C23' C24' 1.346(7) . ?
C24' C25' 1.372(7) . ?
C25' C26' 1.393(6) . ?
C11 C11 1.55(2) 2_667 ?
C11 Cl2 1.596(12) 2_667 ?
C11 Cl2 1.742(9) . ?
Cl2 C11 1.596(12) 2_667 ?
